data_7247581
loop_
_publ_author_name
'Sobczak, Paulina'
'Siera\'nski, Tomasz'
'\'Swi\;atkowski, Marcin'
'Trz\;esowska-Kruszy\'nska, Agata'

_publ_section_title
;
 New Schiff base salts as sources of blue and green light in the solid
 state: the role of the anion and protonation
;
_journal_issue 44
_journal_name_full CrystEngComm
_journal_page_first 6185
_journal_page_last 6193
_journal_paper_doi 10.1039/D3CE00758H
_journal_volume 25
_journal_year 2023
_chemical_formula_moiety 'C15 H14 N O3, H O4 S'
_chemical_formula_sum 'C15 H15 N O7 S'
_chemical_formula_weight 353.34
_space_group_crystal_system monoclinic
_space_group_IT_number 7
_space_group_name_Hall 'P -2yc'
_space_group_name_H-M_alt 'P 1 c 1'
_atom_sites_solution_hydrogens geom
_atom_sites_solution_primary dual
_audit_creation_date 2023-07-28
_audit_creation_method
;
Olex2 1.5-ac5-024
(compiled 2022.04.12 svn.rca3783a0 for Rigaku Oxford Diffraction, GUI svn.r6498)
;
_audit_update_record
;
2023-07-28 deposited with the CCDC.	2023-10-25 downloaded from the CCDC.
;
_cell_angle_alpha 90
_cell_angle_beta 90.109(2)
_cell_angle_gamma 90
_cell_formula_units_Z 2
_cell_length_a 4.47140(10)
_cell_length_b 9.3275(2)
_cell_length_c 17.7797(5)
_cell_measurement_reflns_used 12883
_cell_measurement_temperature 100.0(1)
_cell_measurement_theta_max 78.7550
_cell_measurement_theta_min 4.7330
_cell_volume 741.54(3)
_computing_cell_refinement 'CrysAlisPro 1.171.42.86a (Rigaku OD, 2023)'
_computing_data_collection 'CrysAlisPro 1.171.42.86a (Rigaku OD, 2023)'
_computing_data_reduction 'CrysAlisPro 1.171.42.86a (Rigaku OD, 2023)'
_computing_molecular_graphics 'Olex2 1.5-ac5-024 (Dolomanov et al., 2009)'
_computing_publication_material 'Olex2 1.5-ac5-024 (Dolomanov et al., 2009)'
_computing_structure_refinement 'SHELXL 2018/3 (Sheldrick, 2015)'
_computing_structure_solution 'SHELXT 2018/2 (Sheldrick, 2018)'
_diffrn_ambient_temperature 100.0(1)
_diffrn_detector 'Hybrid Pixel Array Detector'
_diffrn_detector_area_resol_mean 5.8140
_diffrn_detector_type 'Pilatus 300K'
_diffrn_measured_fraction_theta_full 0.987
_diffrn_measured_fraction_theta_max 0.976
_diffrn_measurement_details
;
List of Runs (angles in degrees, time in seconds):

  # Type    Start    End  Width  t~exp~   \w     \q     \k     \f   Frames
#--------------------------------------------------------------------------
  1  \w   -120.00 -33.00   0.50    6.00    --  -48.87 -57.00 -30.00  174
  2  \w   -120.00 -41.00   0.50    6.00    --  -48.87-178.00-180.00  158
  3  \w    -41.00  27.00   0.50    6.00    --  -48.87  38.00 120.00  136
  4  \w    -20.00  27.00   0.50    6.00    --  -48.87  19.00-150.00   94
  5  \w     25.00 114.00   0.50    6.00    --   48.87  77.00  30.00  178
  6  \w    -27.00  20.00   0.50    6.00    --   48.87 -19.00   0.00   94
  7  \w    -41.00 -13.00   0.50   16.00    --  -88.50  38.00-180.00   56
  8  \w    -41.00 -13.00   0.50   16.00    --  -88.50  38.00 150.00   56
  9  \w    -87.00 -19.00   0.50   16.00    --  -88.50 125.00  90.00  136
 10  \w   -164.00 -75.00   0.50   16.00    --  -88.50 -38.00-150.00  178
 11  \w    -41.00 -13.00   0.50   16.00    --  -88.50  38.00  90.00   56
 12  \w    -87.00 -19.00   0.50   16.00    --  -88.50 125.00-150.00  136
 13  \w   -160.00 -16.00   0.50   16.00    --  -88.50   0.00-150.00  288
 14  \w   -157.00 -85.00   0.50   16.00    --  -88.50 -99.00-150.00  144
 15  \w    -41.00 -13.00   0.50   16.00    --  -88.50  38.00 120.00   56
 16  \w    -41.00 -13.00   0.50   16.00    --  -88.50  38.00 -60.00   56
 17  \w    -87.00 -19.00   0.50   16.00    --  -88.50 125.00 150.00  136
 18  \w     86.00 176.00   0.50   16.00    --  110.00  77.00  30.00  180
 19  \w     38.00  66.00   0.50   16.00    --  110.00 -57.00 120.00   56
 20  \w     41.00 113.00   0.50   16.00    --  110.00-125.00  60.00  144
 21  \w     41.00 106.00   0.50   16.00    --  110.00 -99.00   0.00  130
 22  \w     41.00 106.00   0.50   16.00    --  110.00 -99.00-120.00  130
 23  \w     94.00 178.00   0.50   16.00    --  110.00 125.00  60.00  168
 24  \w     45.00 134.00   0.50   16.00    --  110.00 -77.00  60.00  178
 25  \w     41.00 106.00   0.50   16.00    --  110.00 -99.00  90.00  130
 26  \w     41.00 106.00   0.50   16.00    --  110.00 -99.00-180.00  130
 27  \w     38.00  66.00   0.50   16.00    --  110.00 -57.00 -90.00   56
 28  \w     25.00 114.00   0.50    6.00    --   48.87  77.00-120.00  178
 29  \w     25.00 114.00   0.50    6.00    --   48.87  77.00   0.00  178
 30  \w     25.00 114.00   0.50    6.00    --   48.87  77.00 120.00  178
 31  \w     25.00 114.00   0.50    6.00    --   48.87  77.00 -90.00  178
 32  \w     33.00 121.00   0.50    6.00    --   48.87  57.00  90.00  176
 33  \w     25.00 114.00   0.50    6.00    --   48.87  77.00 150.00  178
 34  \w   -154.00 -65.00   0.50   16.00    --  -88.50 -77.00  30.00  178
 35  \w   -154.00 -65.00   0.50   16.00    --  -88.50 -77.00-180.00  178
 36  \w   -154.00 -65.00   0.50   16.00    --  -88.50 -77.00 120.00  178
;
_diffrn_measurement_device 'four-circle diffractometer'
_diffrn_measurement_device_type 'XtaLAB Synergy, Dualflex, Pilatus 300K'
_diffrn_measurement_method '\w scans'
_diffrn_orient_matrix_type 'CrysAlisPro convention (1999,Acta A55,543-557)'
_diffrn_orient_matrix_UB_11 0.0331452000
_diffrn_orient_matrix_UB_12 -0.0456742000
_diffrn_orient_matrix_UB_13 0.0828592000
_diffrn_orient_matrix_UB_21 0.3417892000
_diffrn_orient_matrix_UB_22 -0.0083829000
_diffrn_orient_matrix_UB_23 -0.0097371000
_diffrn_orient_matrix_UB_31 0.0276038000
_diffrn_orient_matrix_UB_32 0.1585269000
_diffrn_orient_matrix_UB_33 0.0233726000
_diffrn_radiation_monochromator mirror
_diffrn_radiation_probe x-ray
_diffrn_radiation_type 'Cu K\a'
_diffrn_radiation_wavelength 1.54184
_diffrn_reflns_av_R_equivalents 0.0405
_diffrn_reflns_av_unetI/netI 0.0161
_diffrn_reflns_Laue_measured_fraction_full 0.987
_diffrn_reflns_Laue_measured_fraction_max 0.976
_diffrn_reflns_limit_h_max 5
_diffrn_reflns_limit_h_min -5
_diffrn_reflns_limit_k_max 11
_diffrn_reflns_limit_k_min -11
_diffrn_reflns_limit_l_max 22
_diffrn_reflns_limit_l_min -21
_diffrn_reflns_number 24898
_diffrn_reflns_point_group_measured_fraction_full 0.980
_diffrn_reflns_point_group_measured_fraction_max 0.925
_diffrn_reflns_theta_full 67.684
_diffrn_reflns_theta_max 79.665
_diffrn_reflns_theta_min 4.741
_diffrn_source 'micro-focus sealed X-ray tube'
_diffrn_source_type 'PhotonJet (Cu) X-ray Source'
_exptl_absorpt_coefficient_mu 2.327
_exptl_absorpt_correction_T_max 0.955
_exptl_absorpt_correction_T_min 0.729
_exptl_absorpt_correction_type analytical
_exptl_absorpt_process_details
;
CrysAlisPro 1.171.42.86a (Rigaku Oxford Diffraction, 2023)
Analytical numeric absorption correction using a multifaceted crystal
model based on expressions derived by R.C. Clark & J.S. Reid.
(Clark, R. C. & Reid, J. S. (1995). Acta Cryst. A51, 887-897)
Empirical absorption correction using spherical harmonics,
implemented in SCALE3 ABSPACK scaling algorithm.
;
_exptl_crystal_colour yellow
_exptl_crystal_colour_primary yellow
_exptl_crystal_density_diffrn 1.582
_exptl_crystal_description prism
_exptl_crystal_F_000 368
_exptl_crystal_size_max 0.23
_exptl_crystal_size_mid 0.054
_exptl_crystal_size_min 0.024
_refine_diff_density_max 0.226
_refine_diff_density_min -0.202
_refine_diff_density_rms 0.045
_refine_ls_abs_structure_details
;
 Refined as an inversion twin.
;
_refine_ls_abs_structure_Flack 0.393(18)
_refine_ls_extinction_method none
_refine_ls_goodness_of_fit_ref 1.073
_refine_ls_hydrogen_treatment constr
_refine_ls_matrix_type full
_refine_ls_number_parameters 221
_refine_ls_number_reflns 2993
_refine_ls_number_restraints 2
_refine_ls_restrained_S_all 1.073
_refine_ls_R_factor_all 0.0265
_refine_ls_R_factor_gt 0.0260
_refine_ls_shift/su_max 0.000
_refine_ls_shift/su_mean 0.000
_refine_ls_structure_factor_coef Fsqd
_refine_ls_weighting_details 'w=1/[\s^2^(Fo^2^)+(0.0432P)^2^+0.2527P] where P=(Fo^2^+2Fc^2^)/3'
_refine_ls_weighting_scheme calc
_refine_ls_wR_factor_gt 0.0708
_refine_ls_wR_factor_ref 0.0711
_reflns_Friedel_coverage 0.890
_reflns_Friedel_fraction_full 0.972
_reflns_Friedel_fraction_max 0.874
_reflns_number_gt 2972
_reflns_number_total 2993
_reflns_threshold_expression 'I > 2\s(I)'
_twin_special_details
;
Component 2 rotated by 55.3443\% 
around [-1.00 0.00 0.01] (reciprocal) or [-1.00 0.00 -0.00] (direct)
;
_cod_data_source_file d3ce00758h2.cif
_cod_data_source_block ps10_s04_2_twin1_hklf4
_cod_depositor_comments 'Adding full bibliography for 7247579--7247585.cif.'
_cod_database_code 7247581
_shelx_shelxl_version_number 2018/3
_chemical_oxdiff_formula 'C15 H15 N1 O7 S1'
_shelx_space_group_comment
;
The symmetry employed for this shelxl refinement is uniquely defined
by the following loop, which should always be used as a source of
symmetry information in preference to the above space-group names.
They are only intended as comments.
;
_shelx_estimated_absorpt_t_max 0.946
_shelx_estimated_absorpt_t_min 0.617
_olex2_refinement_description
;
1. Twinned data refinement
 Scales: 0.607(18)
 0.393(18)
2. Fixed Uiso
 At 1.2 times of:
  All C(H) groups, All N(H) groups
 At 1.5 times of:
  All C(H,H,H) groups, All O(H) groups
3.a Aromatic/amide H refined with riding coordinates:
 N1(H1), C10(H10), C13(H13), C8(H8), C14(H14), C11(H11), C3(H3), C7(H7),
 C6(H6), C4(H4)
3.b Idealised Me refined as rotating group:
 C15(H15A,H15B,H15C)
3.c Idealised tetrahedral OH refined as rotating group:
 O2(H2), O7(H7A)
;
_olex2_submission_special_instructions 'No special instructions were received'
_oxdiff_exptl_absorpt_empirical_details
;
Empirical correction (ABSPACK) includes:
- Absorption correction using spherical harmonics
- Frame scaling
;
_oxdiff_exptl_absorpt_empirical_full_max 1.877
_oxdiff_exptl_absorpt_empirical_full_min 0.526
_oxdiff_twin_integration_method simultaneous
_oxdiff_twin_items 2

loop_
_space_group_symop_operation_xyz
'x, y, z'
'x, -y, z+1/2'

loop_
_atom_site_label
_atom_site_type_symbol
_atom_site_fract_x
_atom_site_fract_y
_atom_site_fract_z
_atom_site_U_iso_or_equiv
_atom_site_adp_type
_atom_site_occupancy
_atom_site_site_symmetry_order
_atom_site_calc_flag
_atom_site_refinement_flags_posn
_atom_site_refinement_flags_adp
_atom_site_refinement_flags_occupancy
_atom_site_disorder_assembly
_atom_site_disorder_group
S1 S -0.46296(12) 0.76836(5) 0.86509(4) 0.01577(14) Uani 1 1 d . . . . .
O3 O 1.5875(4) 0.63539(19) 0.12259(10) 0.0209(4) Uani 1 1 d . . . . .
O6 O -0.2378(4) 0.88077(18) 0.87850(11) 0.0213(4) Uani 1 1 d . . . . .
O5 O -0.3413(4) 0.62918(18) 0.88352(11) 0.0228(4) Uani 1 1 d . . . . .
O2 O -0.2446(4) 0.70658(19) 0.67340(11) 0.0223(4) Uani 1 1 d . . . . .
H2 H -0.347554 0.736770 0.709546 0.033 Uiso 1 1 calc R U . . .
O1 O -0.1797(4) 0.9409(2) 0.65246(11) 0.0269(4) Uani 1 1 d . . . . .
O4 O -0.5945(4) 0.7781(2) 0.79058(11) 0.0246(4) Uani 1 1 d . . . . .
O7 O -0.7149(4) 0.7982(2) 0.92296(11) 0.0242(4) Uani 1 1 d . . . . .
H7A H -0.871630 0.822341 0.900115 0.036 Uiso 1 1 calc R U . . .
N1 N 0.6466(4) 0.6712(2) 0.39522(11) 0.0155(4) Uani 1 1 d . . . . .
H1 H 0.667088 0.579292 0.385241 0.019 Uiso 1 1 calc R U . . .
C9 C 1.0118(5) 0.7244(3) 0.29819(14) 0.0150(5) Uani 1 1 d . . . . .
C10 C 1.1525(5) 0.8394(3) 0.26045(14) 0.0166(5) Uani 1 1 d . . . . .
H10 H 1.110216 0.935086 0.275275 0.020 Uiso 1 1 calc R U . . .
C13 C 1.2773(5) 0.5579(3) 0.21922(15) 0.0184(5) Uani 1 1 d . . . . .
H13 H 1.325190 0.462290 0.205341 0.022 Uiso 1 1 calc R U . . .
C8 C 0.8046(5) 0.7618(3) 0.35545(14) 0.0157(5) Uani 1 1 d . . . . .
H8 H 0.778415 0.860930 0.365746 0.019 Uiso 1 1 calc R U . . .
C5 C 0.4440(5) 0.7105(3) 0.45351(13) 0.0147(4) Uani 1 1 d . . . . .
C14 C 1.0811(5) 0.5822(3) 0.27679(14) 0.0171(5) Uani 1 1 d . . . . .
H14 H 0.991526 0.503719 0.302308 0.021 Uiso 1 1 calc R U . . .
C12 C 1.4096(5) 0.6736(3) 0.18022(14) 0.0165(5) Uani 1 1 d . . . . .
C2 C 0.0609(5) 0.7748(3) 0.57137(14) 0.0158(5) Uani 1 1 d . . . . .
C11 C 1.3511(5) 0.8147(3) 0.20221(14) 0.0177(5) Uani 1 1 d . . . . .
H11 H 1.446299 0.892623 0.177529 0.021 Uiso 1 1 calc R U . . .
C3 C 0.1975(5) 0.8843(3) 0.53051(14) 0.0191(5) Uani 1 1 d . . . . .
H3 H 0.158542 0.981432 0.543178 0.023 Uiso 1 1 calc R U . . .
C7 C 0.1114(5) 0.6319(3) 0.55157(14) 0.0168(5) Uani 1 1 d . . . . .
H7 H 0.014721 0.556991 0.578386 0.020 Uiso 1 1 calc R U . . .
C6 C 0.3034(5) 0.5995(3) 0.49253(14) 0.0168(5) Uani 1 1 d . . . . .
H6 H 0.338716 0.502503 0.478842 0.020 Uiso 1 1 calc R U . . .
C15 C 1.7147(6) 0.7473(3) 0.07697(16) 0.0224(5) Uani 1 1 d . . . . .
H15A H 1.835896 0.704459 0.036969 0.034 Uiso 1 1 calc R U . . .
H15B H 1.841014 0.809005 0.108328 0.034 Uiso 1 1 calc R U . . .
H15C H 1.553741 0.804461 0.054558 0.034 Uiso 1 1 calc R U . . .
C1 C -0.1331(5) 0.8166(3) 0.63590(14) 0.0174(5) Uani 1 1 d . . . . .
C4 C 0.3889(5) 0.8530(3) 0.47177(15) 0.0186(5) Uani 1 1 d . . . . .
H4 H 0.481652 0.928040 0.444215 0.022 Uiso 1 1 calc R U . . .

loop_
_atom_site_aniso_label
_atom_site_aniso_U_11
_atom_site_aniso_U_22
_atom_site_aniso_U_33
_atom_site_aniso_U_23
_atom_site_aniso_U_13
_atom_site_aniso_U_12
S1 0.0160(2) 0.0133(2) 0.0180(3) -0.0020(3) 0.00403(18) 0.0008(2)
O3 0.0249(9) 0.0184(8) 0.0194(9) -0.0006(7) 0.0072(7) 0.0017(7)
O6 0.0167(8) 0.0125(8) 0.0348(10) -0.0010(7) 0.0032(7) -0.0013(6)
O5 0.0274(9) 0.0108(8) 0.0302(10) -0.0005(7) 0.0049(8) -0.0002(7)
O2 0.0274(10) 0.0182(9) 0.0212(9) -0.0010(7) 0.0116(7) -0.0015(7)
O1 0.0350(10) 0.0169(9) 0.0289(10) -0.0032(8) 0.0136(8) 0.0016(8)
O4 0.0236(10) 0.0330(10) 0.0173(9) -0.0016(8) 0.0035(7) 0.0020(8)
O7 0.0162(8) 0.0364(11) 0.0201(10) -0.0024(8) 0.0056(7) 0.0023(8)
N1 0.0157(9) 0.0129(9) 0.0180(10) 0.0001(7) 0.0007(8) 0.0004(7)
C9 0.0130(11) 0.0160(11) 0.0160(11) 0.0004(9) -0.0021(9) 0.0004(8)
C10 0.0184(11) 0.0129(11) 0.0184(12) 0.0009(9) -0.0010(9) 0.0011(8)
C13 0.0183(11) 0.0149(11) 0.0222(12) -0.0008(9) -0.0007(9) 0.0008(9)
C8 0.0156(11) 0.0145(11) 0.0171(12) 0.0002(8) -0.0018(9) 0.0002(9)
C5 0.0139(10) 0.0153(11) 0.0148(11) 0.0001(9) 0.0004(9) -0.0001(8)
C14 0.0177(11) 0.0144(11) 0.0192(12) 0.0012(9) 0.0016(8) -0.0008(9)
C12 0.0158(11) 0.0194(11) 0.0144(11) -0.0006(9) 0.0006(8) 0.0011(9)
C2 0.0154(11) 0.0164(11) 0.0155(11) -0.0014(9) 0.0008(9) 0.0008(8)
C11 0.0184(11) 0.0182(12) 0.0165(12) 0.0029(9) 0.0008(9) -0.0003(9)
C3 0.0203(11) 0.0121(11) 0.0250(13) -0.0028(9) 0.0032(10) 0.0013(9)
C7 0.0185(11) 0.0150(11) 0.0171(12) 0.0023(9) 0.0014(9) -0.0017(9)
C6 0.0196(11) 0.0122(10) 0.0186(11) -0.0001(9) 0.0007(9) 0.0004(9)
C15 0.0258(14) 0.0232(12) 0.0182(12) 0.0022(10) 0.0057(10) -0.0002(10)
C1 0.0177(11) 0.0157(11) 0.0189(12) -0.0010(9) 0.0012(9) -0.0005(9)
C4 0.0195(12) 0.0134(11) 0.0230(13) 0.0018(9) 0.0036(9) -0.0003(9)

loop_
_atom_type_symbol
_atom_type_description
_atom_type_scat_dispersion_real
_atom_type_scat_dispersion_imag
_atom_type_scat_source
C C 0.0181 0.0091 'International Tables Vol C Tables 4.2.6.8 and 6.1.1.4'
H H 0.0000 0.0000 'International Tables Vol C Tables 4.2.6.8 and 6.1.1.4'
N N 0.0311 0.0180 'International Tables Vol C Tables 4.2.6.8 and 6.1.1.4'
O O 0.0492 0.0322 'International Tables Vol C Tables 4.2.6.8 and 6.1.1.4'
S S 0.3331 0.5567 'International Tables Vol C Tables 4.2.6.8 and 6.1.1.4'

loop_
_exptl_crystal_face_index_h
_exptl_crystal_face_index_k
_exptl_crystal_face_index_l
_exptl_crystal_face_perp_dist
0 -6 -3 0.0229
0 -5 7 0.0182
0 5 -7 0.0182
0 -6 -3 0.0173
-3 -1 -2 0.1055
2 4 3 0.0915
-3 1 -1 0.1105
3 -2 0 0.1062
0 1 -11 0.0133
0 5 8 0.0178
0 5 -8 0.0171
0 -5 6 0.0121
0 5 -6 0.0121

loop_
_geom_angle_atom_site_label_1
_geom_angle_atom_site_label_2
_geom_angle_atom_site_label_3
_geom_angle
_geom_angle_site_symmetry_1
_geom_angle_site_symmetry_3
_geom_angle_publ_flag
O6 S1 O7 105.17(11) . . ?
O5 S1 O6 110.23(12) . . ?
O5 S1 O4 114.53(11) . . ?
O5 S1 O7 106.52(12) . . ?
O4 S1 O6 112.27(11) . . ?
O4 S1 O7 107.48(11) . . ?
C12 O3 C15 118.2(2) . . ?
C1 O2 H2 109.5 . . ?
S1 O7 H7A 109.5 . . ?
C8 N1 H1 117.6 . . ?
C8 N1 C5 124.8(2) . . ?
C5 N1 H1 117.6 . . ?
C10 C9 C8 116.5(2) . . ?
C10 C9 C14 119.1(2) . . ?
C14 C9 C8 124.5(2) . . ?
C9 C10 H10 119.5 . . ?
C11 C10 C9 121.1(2) . . ?
C11 C10 H10 119.5 . . ?
C14 C13 H13 119.7 . . ?
C14 C13 C12 120.7(2) . . ?
C12 C13 H13 119.7 . . ?
N1 C8 C9 125.6(2) . . ?
N1 C8 H8 117.2 . . ?
C9 C8 H8 117.2 . . ?
C6 C5 N1 117.3(2) . . ?
C4 C5 N1 121.9(2) . . ?
C4 C5 C6 120.8(2) . . ?
C9 C14 H14 120.1 . . ?
C13 C14 C9 119.8(2) . . ?
C13 C14 H14 120.1 . . ?
O3 C12 C13 114.8(2) . . ?
O3 C12 C11 124.9(2) . . ?
C11 C12 C13 120.2(2) . . ?
C3 C2 C7 119.7(2) . . ?
C3 C2 C1 117.7(2) . . ?
C7 C2 C1 122.5(2) . . ?
C10 C11 C12 119.1(2) . . ?
C10 C11 H11 120.5 . . ?
C12 C11 H11 120.5 . . ?
C2 C3 H3 119.6 . . ?
C4 C3 C2 120.8(2) . . ?
C4 C3 H3 119.6 . . ?
C2 C7 H7 120.1 . . ?
C6 C7 C2 119.8(2) . . ?
C6 C7 H7 120.1 . . ?
C5 C6 H6 120.2 . . ?
C7 C6 C5 119.6(2) . . ?
C7 C6 H6 120.2 . . ?
O3 C15 H15A 109.5 . . ?
O3 C15 H15B 109.5 . . ?
O3 C15 H15C 109.5 . . ?
H15A C15 H15B 109.5 . . ?
H15A C15 H15C 109.5 . . ?
H15B C15 H15C 109.5 . . ?
O2 C1 C2 113.9(2) . . ?
O1 C1 O2 123.6(2) . . ?
O1 C1 C2 122.4(2) . . ?
C5 C4 H4 120.4 . . ?
C3 C4 C5 119.2(2) . . ?
C3 C4 H4 120.4 . . ?

loop_
_geom_bond_atom_site_label_1
_geom_bond_atom_site_label_2
_geom_bond_distance
_geom_bond_site_symmetry_2
_geom_bond_publ_flag
S1 O6 1.4729(18) . ?
S1 O5 1.4451(19) . ?
S1 O4 1.451(2) . ?
S1 O7 1.5524(18) . ?
O3 C12 1.347(3) . ?
O3 C15 1.439(3) . ?
O2 H2 0.8400 . ?
O2 C1 1.322(3) . ?
O1 C1 1.214(3) . ?
O7 H7A 0.8400 . ?
N1 H1 0.8800 . ?
N1 C8 1.310(3) . ?
N1 C5 1.426(3) . ?
C9 C10 1.413(3) . ?
C9 C8 1.421(3) . ?
C9 C14 1.415(3) . ?
C10 H10 0.9500 . ?
C10 C11 1.384(4) . ?
C13 H13 0.9500 . ?
C13 C14 1.368(4) . ?
C13 C12 1.413(4) . ?
C8 H8 0.9500 . ?
C5 C6 1.396(3) . ?
C5 C4 1.391(3) . ?
C14 H14 0.9500 . ?
C12 C11 1.398(4) . ?
C2 C3 1.395(3) . ?
C2 C7 1.397(3) . ?
C2 C1 1.491(3) . ?
C11 H11 0.9500 . ?
C3 H3 0.9500 . ?
C3 C4 1.382(4) . ?
C7 H7 0.9500 . ?
C7 C6 1.391(3) . ?
C6 H6 0.9500 . ?
C15 H15A 0.9800 . ?
C15 H15B 0.9800 . ?
C15 H15C 0.9800 . ?
C4 H4 0.9500 . ?

loop_
_geom_torsion_atom_site_label_1
_geom_torsion_atom_site_label_2
_geom_torsion_atom_site_label_3
_geom_torsion_atom_site_label_4
_geom_torsion
_geom_torsion_site_symmetry_1
_geom_torsion_site_symmetry_2
_geom_torsion_site_symmetry_3
_geom_torsion_site_symmetry_4
_geom_torsion_publ_flag
O3 C12 C11 C10 177.1(2) . . . . ?
N1 C5 C6 C7 177.9(2) . . . . ?
N1 C5 C4 C3 -177.9(2) . . . . ?
C9 C10 C11 C12 0.7(4) . . . . ?
C10 C9 C8 N1 178.1(2) . . . . ?
C10 C9 C14 C13 -1.3(4) . . . . ?
C13 C12 C11 C10 -2.7(3) . . . . ?
C8 N1 C5 C6 -177.2(2) . . . . ?
C8 N1 C5 C4 2.2(3) . . . . ?
C8 C9 C10 C11 -178.0(2) . . . . ?
C8 C9 C14 C13 177.9(2) . . . . ?
C5 N1 C8 C9 178.7(2) . . . . ?
C14 C9 C10 C11 1.3(4) . . . . ?
C14 C9 C8 N1 -1.1(4) . . . . ?
C14 C13 C12 O3 -177.0(2) . . . . ?
C14 C13 C12 C11 2.8(3) . . . . ?
C12 C13 C14 C9 -0.7(4) . . . . ?
C2 C3 C4 C5 0.2(4) . . . . ?
C2 C7 C6 C5 0.0(4) . . . . ?
C3 C2 C7 C6 1.7(4) . . . . ?
C3 C2 C1 O2 -177.5(2) . . . . ?
C3 C2 C1 O1 1.7(4) . . . . ?
C7 C2 C3 C4 -1.7(4) . . . . ?
C7 C2 C1 O2 1.8(3) . . . . ?
C7 C2 C1 O1 -179.1(2) . . . . ?
C6 C5 C4 C3 1.5(4) . . . . ?
C15 O3 C12 C13 176.0(2) . . . . ?
C15 O3 C12 C11 -3.9(4) . . . . ?
C1 C2 C3 C4 177.6(2) . . . . ?
C1 C2 C7 C6 -177.6(2) . . . . ?
C4 C5 C6 C7 -1.5(4) . . . . ?

loop_
_twin_individual_id
_twin_individual_mass_fraction_refined
_oxdiff_twin_reflns_isolated
_oxdiff_twin_reflns_overlapped
_twin_individual_twin_lattice_type
_twin_individual_twin_matrix_11
_twin_individual_twin_matrix_12
_twin_individual_twin_matrix_13
_twin_individual_twin_matrix_21
_twin_individual_twin_matrix_22
_twin_individual_twin_matrix_23
_twin_individual_twin_matrix_31
_twin_individual_twin_matrix_32
_twin_individual_twin_matrix_33
1 0.607(18) 11416 2874 ref 1.0000 0.0000 0.0000 0.0000 1.0000 0.0000 0.0000 0.0000 1.0000
2 0.393(18) 11501 2874 nmt 1.0000 -0.0001 0.0000 0.0025 0.5687 0.4314 -0.0031 -1.5676 0.5686

loop_
_exptl_oxdiff_crystal_face_indexfrac_h
_exptl_oxdiff_crystal_face_indexfrac_k
_exptl_oxdiff_crystal_face_indexfrac_l
_exptl_oxdiff_crystal_face_x
_exptl_oxdiff_crystal_face_y
_exptl_oxdiff_crystal_face_z
-0.0193 -5.8476 -2.9828 0.0193 0.0715 -0.9973
-0.4631 -4.8763 6.5924 0.7536 -0.1816 -0.6317
0.4631 4.8763 -6.5924 -0.7536 0.1816 0.6317
0.2163 -5.8489 -2.8493 0.0382 0.1507 -0.9878
-2.7712 -1.3453 -2.2614 -0.2178 -0.9139 -0.3426
2.0948 3.8476 3.1480 0.1545 0.6531 0.7414
-2.8344 1.1875 -1.0102 -0.2319 -0.9689 0.0864
2.6981 -2.2209 0.4074 0.2246 0.9368 -0.2681
0.3886 1.1931 -11.2131 -0.9707 0.2320 -0.0622
0.0383 4.5566 7.5955 0.4225 -0.0991 0.9009
-0.0447 4.5736 -7.5605 -0.8368 0.0200 0.5471
-0.0146 -5.2598 5.7154 0.7133 -0.0166 -0.7006
0.0146 5.2598 -5.7154 -0.7133 0.0166 0.7006
